data_4127305
loop_
_publ_author_name
'Brewster, 2nd, James T'
'Mangel, Daniel N.'
'Gaunt, Andrew J.'
'Saunders, Douglas P.'
'Zafar, Hadiqa'
'Lynch, Vincent M.'
'Boreen, Michael A.'
'Garner, Mary E.'
'Goodwin, Conrad A. P.'
'Settineri, Nicholas S.'
'Arnold, John'
'Sessler, Jonathan L.'

_publ_section_title
;
 In-Plane Thorium(IV), Uranium(IV), and Neptunium(IV) Expanded Porphyrin
 Complexes.
;
_journal_name_full 'Journal of the American Chemical Society'
_journal_paper_doi 10.1021/jacs.9b09123
_journal_year 2019
_chemical_formula_moiety 'C112 H112 Cl2 N12 O Th2'
_chemical_formula_sum 'C112 H112 Cl2 N12 O Th2'
_chemical_formula_weight 2177.11
_space_group_crystal_system monoclinic
_space_group_IT_number 15
_space_group_name_Hall '-C 2yc'
_space_group_name_H-M_alt 'C 1 2/c 1'
_symmetry_space_group_name_Hall '-C 2yc'
_symmetry_space_group_name_H-M 'C 1 2/c 1'
_atom_sites_solution_hydrogens geom
_atom_sites_solution_primary dual
_audit_creation_date 2019-03-06
_audit_creation_method
;
Olex2 1.2
(compiled 2018.04.26 svn.r3504 for OlexSys, GUI svn.r5492)
;
_cell_angle_alpha 90
_cell_angle_beta 92.4740(10)
_cell_angle_gamma 90
_cell_formula_units_Z 4
_cell_length_a 22.5656(4)
_cell_length_b 28.2946(7)
_cell_length_c 16.5351(2)
_cell_measurement_reflns_used 40538
_cell_measurement_temperature 100(2)
_cell_measurement_theta_max 78.8980
_cell_measurement_theta_min 3.6130
_cell_volume 10547.6(3)
_computing_cell_refinement 'CrysAlisPro 1.171.39.46 (Rigaku OD, 2018)'
_computing_data_collection 'CrysAlisPro 1.171.39.46 (Rigaku OD, 2018)'
_computing_data_reduction 'CrysAlisPro 1.171.39.46 (Rigaku OD, 2018)'
_computing_molecular_graphics 'Olex2 (Dolomanov et al., 2009)'
_computing_publication_material 'Olex2 (Dolomanov et al., 2009)'
_computing_structure_refinement 'ShelXL (Sheldrick, 2015)'
_computing_structure_solution 'ShelXT (Sheldrick, 2015)'
_diffrn_ambient_temperature 100(2)
_diffrn_detector 'CCD plate'
_diffrn_detector_type 'Pilatus 200K'
_diffrn_measured_fraction_theta_full 0.991
_diffrn_measured_fraction_theta_max 0.991
_diffrn_measurement_details
;
List of Runs (angles in degrees, time in seconds):

  # Type    Start    End  Width  t~exp~   \w     \q     \k     \f   Frames
--------------------------------------------------------------------------
  1  \w    -42.00   4.00   0.50    6.29    --    0.00 -77.00 -60.00   92
  2  \w    -10.00  28.00   0.50    6.29    --    0.00 -99.00  30.00   76
  3  \w     32.00 113.00   0.50   15.00    --  106.00-119.00 -47.00  162
  4  \w     99.00 125.00   0.50   15.00    --  106.00 -77.00 -60.00   52
  5  \w     77.00 102.00   0.50   15.00    --  106.00-111.00 -90.00   50
  6  \w     48.00  74.00   0.50   15.00    --  106.00 -77.00 -60.00   52
  7  \w     38.00  72.00   0.50   15.00    --  106.00-111.00 -90.00   68
  8  \w     36.00 120.00   0.50   15.00    --  106.00 -61.00 -30.00  168
  9  \w     61.00 100.00   0.50   15.00    --  106.00 -77.00  90.00   78
 10  \w     66.00 109.00   0.50   15.00    --  106.00 -94.00 150.00   86
 11  \w     86.00 128.00   0.50   15.00    --  106.00-158.00 157.00   84
 12  \w     50.00 111.00   0.50   15.00    --  106.00 -61.00 150.00  122
 13  \w     35.00  96.00   0.50   15.00    --  106.00-111.00   0.00  122
 14  \w     35.00  66.00   0.50   15.00    --  106.00 -30.00   0.00   62
 15  \w     31.00  73.00   0.50   15.00    --  106.00 -45.00 -30.00   84
 16  \w     38.00  74.00   0.50   15.00    --  106.00 -45.00 -90.00   72
 17  \w     30.00  66.00   0.50   15.00    --  106.00 -30.00-150.00   72
 18  \w     30.00  66.00   0.50   15.00    --  106.00 -30.00-180.00   72
 19  \w     93.00 168.00   0.50   15.00    --  106.00  61.00-180.00  150
 20  \w    106.00 144.00   0.50   15.00    --  106.00 179.00 -30.00   76
 21  \w    103.00 128.00   0.50   15.00    --  106.00 119.00  37.00   50
 22  \w     93.00 171.00   0.50   15.00    --  106.00  61.00 120.00  156
 23  \w     57.00  96.00   0.50   15.00    --  106.00 179.00 -30.00   78
 24  \w     50.00 131.00   0.50   15.00    --  106.00 158.00-168.00  162
 25  \w     16.00  43.00   0.50    6.29    --    0.00  77.00-120.00   54
 26  \w    -20.00  43.00   0.50    6.29    --    0.00  77.00-180.00  126
 27  \w    -20.00  45.00   0.50    6.29    --    0.00  77.00 -60.00  130
 28  \w    -20.00  45.00   0.50    6.29    --    0.00  77.00  30.00  130
 29  \w    -57.00 -30.00   0.50    6.29    --    0.00 148.00  27.68   54
 30  \w   -113.00 -26.00   0.50   15.00    -- -100.00 119.00  37.00  174
 31  \w    -64.00 -38.00   0.50   15.00    -- -100.00  61.00  60.00   52
 32  \w    -54.00 -29.00   0.50   15.00    -- -100.00  45.00  30.00   50
 33  \w    -79.00 -53.00   0.50   15.00    -- -100.00  61.00 150.00   52
 34  \w   -112.00 -25.00   0.50   15.00    -- -100.00 111.00  30.00  174
 35  \w    -57.00 -32.00   0.50   15.00    -- -100.00 146.00-101.16   50
 36  \w    -64.00 -31.00   0.50   15.00    -- -100.00 144.00-139.18   66
 37  \w    -73.00 -25.00   0.50   15.00    -- -100.00 111.00-180.00   96
 38  \w    -80.00 -26.00   0.50   15.00    -- -100.00  45.00-180.00  108
 39  \w    -98.00 -63.00   0.50   15.00    -- -100.00 141.00-160.90   70
 40  \w   -130.00-104.00   0.50   15.00    -- -100.00 141.00-160.90   52
 41  \w   -132.00 -95.00   0.50   15.00    -- -100.00 144.00-139.18   74
 42  \w   -133.00 -83.00   0.50   15.00    -- -100.00 146.00-101.16  100
 43  \w   -140.00 -34.00   0.50   15.00    -- -100.00 158.00-168.00  212
 44  \w    -45.00 -10.00   0.50    6.29    --    0.00 -77.00-180.00   70
 45  \w     32.00  69.00   0.50   15.00    --  106.00-111.00 -30.00   74
 46  \w     33.00  74.00   0.50   15.00    --  106.00 -45.00 150.00   82
 47  \w     30.00  58.00   0.50   15.00    --  106.00 -94.00 150.00   56
 48  \w     35.00 111.00   0.50   15.00    --  106.00-111.00 150.00  152
 49  \w    -88.00 -59.00   0.50   15.00    -- -100.00 179.00  60.00   58
 50  \w   -131.00-105.00   0.50   15.00    -- -100.00 143.00  44.10   52
;
_diffrn_measurement_device 'four-circle diffractometer'
_diffrn_measurement_device_type 'ROD, Synergy Custom DW system, Pilatus 200K'
_diffrn_measurement_method '\w scans'
_diffrn_orient_matrix_type 'CrysAlisPro convention (1999,Acta A55,543-557)'
_diffrn_orient_matrix_UB_11 0.0022259000
_diffrn_orient_matrix_UB_12 0.0537255000
_diffrn_orient_matrix_UB_13 -0.0147341000
_diffrn_orient_matrix_UB_21 0.0630244000
_diffrn_orient_matrix_UB_22 -0.0049722000
_diffrn_orient_matrix_UB_23 -0.0314128000
_diffrn_orient_matrix_UB_31 -0.0264022500
_diffrn_orient_matrix_UB_32 -0.0071946500
_diffrn_orient_matrix_UB_33 -0.0865513000
_diffrn_radiation_monochromator mirror
_diffrn_radiation_probe x-ray
_diffrn_radiation_type CuK\a
_diffrn_radiation_wavelength 1.54184
_diffrn_reflns_av_R_equivalents 0.0722
_diffrn_reflns_av_unetI/netI 0.0403
_diffrn_reflns_Laue_measured_fraction_full 0.991
_diffrn_reflns_Laue_measured_fraction_max 0.991
_diffrn_reflns_limit_h_max 27
_diffrn_reflns_limit_h_min -27
_diffrn_reflns_limit_k_max 34
_diffrn_reflns_limit_k_min -32
_diffrn_reflns_limit_l_max 16
_diffrn_reflns_limit_l_min -19
_diffrn_reflns_number 63689
_diffrn_reflns_point_group_measured_fraction_full 0.991
_diffrn_reflns_point_group_measured_fraction_max 0.991
_diffrn_reflns_theta_full 67.684
_diffrn_reflns_theta_max 68.245
_diffrn_reflns_theta_min 3.124
_diffrn_source 'Rotating-anode X-ray tube'
_diffrn_source_type 'Rigaku (Cu) X-ray Source'
_exptl_absorpt_coefficient_mu 9.898
_exptl_absorpt_correction_T_max 1.00000
_exptl_absorpt_correction_T_min 0.71041
_exptl_absorpt_correction_type multi-scan
_exptl_absorpt_process_details
;
CrysAlisPro 1.171.39.46 (Rigaku Oxford Diffraction, 2018)
Empirical absorption correction using spherical harmonics,
 implemented in SCALE3 ABSPACK scaling algorithm.
;
_exptl_crystal_colour 'metallic blackish violet'
_exptl_crystal_colour_lustre metallic
_exptl_crystal_colour_modifier blackish
_exptl_crystal_colour_primary violet
_exptl_crystal_density_diffrn 1.371
_exptl_crystal_description plank
_exptl_crystal_F_000 4360
_exptl_crystal_preparation 'By JTB.'
_exptl_crystal_recrystallization_method 'From hexanes.'
_exptl_crystal_size_max 0.264
_exptl_crystal_size_mid 0.056
_exptl_crystal_size_min 0.03
_refine_diff_density_max 4.091
_refine_diff_density_min -1.080
_refine_diff_density_rms 0.178
_refine_ls_extinction_method none
_refine_ls_goodness_of_fit_ref 1.076
_refine_ls_hydrogen_treatment constr
_refine_ls_matrix_type full
_refine_ls_number_parameters 592
_refine_ls_number_reflns 9566
_refine_ls_number_restraints 585
_refine_ls_restrained_S_all 1.043
_refine_ls_R_factor_all 0.0618
_refine_ls_R_factor_gt 0.0527
_refine_ls_shift/su_max 0.001
_refine_ls_shift/su_mean 0.000
_refine_ls_structure_factor_coef Fsqd
_refine_ls_weighting_details 'w=1/[\s^2^(Fo^2^)+(0.1061P)^2^] where P=(Fo^2^+2Fc^2^)/3'
_refine_ls_weighting_scheme calc
_refine_ls_wR_factor_gt 0.1476
_refine_ls_wR_factor_ref 0.1523
_reflns_Friedel_coverage 0.000
_reflns_number_gt 7713
_reflns_number_total 9566
_reflns_threshold_expression 'I > 2\s(I)'
_cod_data_source_file ja9b09123_si_003.cif
_cod_data_source_block jtb_0101_ucb_2nd
_cod_database_code 4127305
_shelx_shelxl_version_number 2018/3
_chemical_oxdiff_formula 'Th N C Cl H'
_shelx_space_group_comment
;
The symmetry employed for this shelxl refinement is uniquely defined
by the following loop, which should always be used as a source of
symmetry information in preference to the above space-group names.
They are only intended as comments.
;
_shelx_estimated_absorpt_t_max 0.756
_shelx_estimated_absorpt_t_min 0.180
_reflns_odcompleteness_completeness 98.59
_reflns_odcompleteness_iscentric 1
_reflns_odcompleteness_theta 74.33
_olex2_refinement_description
;
1. Fixed Uiso
 At 1.2 times of:
  All C(H) groups, All C(H,H) groups
 At 1.5 times of:
  All C(H,H,H) groups
2. Rigid body (RIGU) restrains
 All non-hydrogen atoms
 with sigma for 1-2 distances of 0.01 and sigma for 1-3 distances of 0.01
3.a Secondary CH2 refined with riding coordinates:
 C3(H3A,H3B), C6(H6A,H6B), C18(H18A,H18B), C21(H21A,H21B), C36(H36A,H36B),
 C39(H39A,H39B), C51(H51A,H51B), C54(H54A,H54B)
3.b Aromatic/amide H refined with riding coordinates:
 C11(H11), C12(H12), C13(H13), C14(H14), C15(H15), C25(H25), C26(H26),
 C27(H27), C30(H30), C31(H31), C32(H32), C44(H44), C45(H45), C46(H46), C47(H47),
  C48(H48)
3.c Idealised Me refined as rotating group:
 C4(H4A,H4B,H4C), C7(H7A,H7B,H7C), C19(H19A,H19B,H19C), C22(H22A,H22B,H22C),
 C37(H37A,H37B,H37C), C40(H40A,H40B,H40C), C52(H52A,H52B,H52C), C55(H55A,H55B,
 H55C)
;
_olex2_exptl_crystal_mounting_method 'On a cryoloop, coated in oil.'
_olex2_submission_special_instructions 'No special instructions were received'
_oxdiff_exptl_absorpt_empirical_details
;
Empirical correction (ABSPACK) includes:
- Absorption correction using spherical harmonics
- Frame scaling
;
_oxdiff_exptl_absorpt_empirical_full_max 1.982
_oxdiff_exptl_absorpt_empirical_full_min 0.467

loop_
_space_group_symop_operation_xyz
'x, y, z'
'-x, y, -z+1/2'
'x+1/2, y+1/2, z'
'-x+1/2, y+1/2, -z+1/2'
'-x, -y, -z'
'x, -y, z-1/2'
'-x+1/2, -y+1/2, -z'
'x+1/2, -y+1/2, z-1/2'

loop_
_atom_site_label
_atom_site_type_symbol
_atom_site_fract_x
_atom_site_fract_y
_atom_site_fract_z
_atom_site_U_iso_or_equiv
_atom_site_adp_type
_atom_site_occupancy
_atom_site_site_symmetry_order
_atom_site_calc_flag
_atom_site_refinement_flags_posn
_atom_site_refinement_flags_adp
_atom_site_refinement_flags_occupancy
Th1 Th 0.500000 0.36952(2) 0.250000 0.03155(12) Uani 1 2 d S TU P
Th2 Th 0.500000 0.21797(2) 0.250000 0.03477(13) Uani 1 2 d S TU P
Cl1 Cl 0.500000 0.46408(12) 0.250000 0.0633(8) Uani 1 2 d S TU P
Cl2 Cl 0.500000 0.12242(16) 0.250000 0.0911(13) Uani 1 2 d S TU P
O1 O 0.500000 0.2913(3) 0.250000 0.0469(19) Uani 1 2 d S TU P
N1 N 0.6065(2) 0.3787(2) 0.3234(3) 0.0367(13) Uani 1 1 d . U .
N2 N 0.5042(2) 0.3715(2) 0.4095(3) 0.0332(13) Uani 1 1 d . U .
N3 N 0.4036(2) 0.3481(2) 0.3314(3) 0.0317(12) Uani 1 1 d . U .
N4 N 0.5809(2) 0.2390(2) 0.3680(3) 0.0343(13) Uani 1 1 d . U .
N5 N 0.4715(3) 0.2147(2) 0.4044(3) 0.0368(14) Uani 1 1 d . U .
N6 N 0.3865(3) 0.2068(2) 0.2775(3) 0.0387(14) Uani 1 1 d . U .
C1 C 0.6552(3) 0.3704(2) 0.2810(4) 0.0344(16) Uani 1 1 d . U .
C2 C 0.7048(3) 0.3976(3) 0.3079(4) 0.0372(16) Uani 1 1 d . U .
C3 C 0.7645(3) 0.3998(3) 0.2708(4) 0.0454(19) Uani 1 1 d . U .
H3A H 0.777657 0.433135 0.269316 0.055 Uiso 1 1 calc R . .
H3B H 0.760511 0.388290 0.214260 0.055 Uiso 1 1 calc R . .
C4 C 0.8112(4) 0.3709(4) 0.3162(6) 0.061(3) Uani 1 1 d . U .
H4A H 0.849210 0.374370 0.290236 0.091 Uiso 1 1 calc GR . .
H4B H 0.799478 0.337535 0.315529 0.091 Uiso 1 1 calc GR . .
H4C H 0.815345 0.381969 0.372301 0.091 Uiso 1 1 calc GR . .
C5 C 0.6852(3) 0.4266(3) 0.3689(4) 0.0356(15) Uani 1 1 d . U .
C6 C 0.7196(3) 0.4680(3) 0.4012(4) 0.0474(19) Uani 1 1 d . U .
H6A H 0.720262 0.467415 0.461128 0.057 Uiso 1 1 calc R . .
H6B H 0.761007 0.465750 0.384229 0.057 Uiso 1 1 calc R . .
C7 C 0.6932(4) 0.5133(3) 0.3717(5) 0.060(2) Uani 1 1 d . U .
H7A H 0.696354 0.515449 0.312884 0.090 Uiso 1 1 calc GR . .
H7B H 0.714527 0.539810 0.397713 0.090 Uiso 1 1 calc GR . .
H7C H 0.651330 0.514588 0.385043 0.090 Uiso 1 1 calc GR . .
C8 C 0.6246(3) 0.4119(3) 0.3827(3) 0.0366(16) Uani 1 1 d . U .
C9 C 0.5909(3) 0.4211(3) 0.4492(3) 0.0355(16) Uani 1 1 d . U .
C10 C 0.6132(3) 0.4566(3) 0.5116(3) 0.0372(15) Uani 1 1 d . U .
C11 C 0.6597(3) 0.4449(3) 0.5671(4) 0.0397(16) Uani 1 1 d . U .
H11 H 0.679073 0.415185 0.564574 0.048 Uiso 1 1 calc R . .
C12 C 0.6767(3) 0.4781(3) 0.6262(4) 0.051(2) Uani 1 1 d . U .
H12 H 0.708311 0.470731 0.663886 0.061 Uiso 1 1 calc R . .
C13 C 0.6492(4) 0.5206(3) 0.6310(4) 0.0491(18) Uani 1 1 d . U .
H13 H 0.660914 0.542325 0.672421 0.059 Uiso 1 1 calc R . .
C14 C 0.6034(4) 0.5321(3) 0.5749(4) 0.0465(18) Uani 1 1 d . U .
H14 H 0.583913 0.561767 0.577994 0.056 Uiso 1 1 calc R . .
C15 C 0.5866(3) 0.5001(3) 0.5144(4) 0.0405(16) Uani 1 1 d . U .
H15 H 0.556661 0.508418 0.474796 0.049 Uiso 1 1 calc R . .
C16 C 0.5375(3) 0.3977(3) 0.4673(3) 0.0323(14) Uani 1 1 d . U .
C17 C 0.5133(3) 0.3907(3) 0.5464(3) 0.0390(16) Uani 1 1 d . U .
C18 C 0.5305(3) 0.4114(3) 0.6276(4) 0.0403(16) Uani 1 1 d . U .
H18A H 0.494257 0.416443 0.658109 0.048 Uiso 1 1 calc R . .
H18B H 0.549199 0.442627 0.619698 0.048 Uiso 1 1 calc R . .
C19 C 0.5734(4) 0.3803(3) 0.6780(4) 0.059(2) Uani 1 1 d . U .
H19A H 0.609154 0.374575 0.647809 0.088 Uiso 1 1 calc GR . .
H19B H 0.554250 0.350039 0.689302 0.088 Uiso 1 1 calc GR . .
H19C H 0.584285 0.396223 0.729080 0.088 Uiso 1 1 calc GR . .
C20 C 0.4672(3) 0.3591(3) 0.5366(3) 0.0365(16) Uani 1 1 d . U .
C21 C 0.4275(3) 0.3413(3) 0.6006(4) 0.0435(18) Uani 1 1 d . U .
H21A H 0.448818 0.343552 0.654014 0.052 Uiso 1 1 calc R . .
H21B H 0.418406 0.307581 0.590177 0.052 Uiso 1 1 calc R . .
C22 C 0.3694(4) 0.3688(3) 0.6034(5) 0.053(2) Uani 1 1 d . U .
H22A H 0.349128 0.368264 0.549848 0.080 Uiso 1 1 calc GR . .
H22B H 0.377870 0.401549 0.619271 0.080 Uiso 1 1 calc GR . .
H22C H 0.344053 0.354149 0.643015 0.080 Uiso 1 1 calc GR . .
C23 C 0.4624(3) 0.3489(3) 0.4512(3) 0.0350(15) Uani 1 1 d . U .
C24 C 0.4113(3) 0.3287(3) 0.4061(3) 0.0335(15) Uani 1 1 d . U .
C25 C 0.3709(3) 0.2966(3) 0.4361(4) 0.0385(17) Uani 1 1 d . U .
H25 H 0.378786 0.281288 0.486558 0.046 Uiso 1 1 calc R . .
C26 C 0.3192(3) 0.2873(3) 0.3911(4) 0.0395(17) Uani 1 1 d . U .
H26 H 0.291666 0.264745 0.409530 0.047 Uiso 1 1 calc R . .
C27 C 0.3079(3) 0.3110(3) 0.3191(4) 0.0383(16) Uani 1 1 d . U .
H27 H 0.271014 0.307193 0.289837 0.046 Uiso 1 1 calc R . .
C28 C 0.3509(3) 0.3402(3) 0.2907(3) 0.0326(15) Uani 1 1 d . U .
C29 C 0.6376(3) 0.2450(3) 0.3493(4) 0.0396(17) Uani 1 1 d . U .
C30 C 0.6753(3) 0.2749(3) 0.3955(4) 0.0355(15) Uani 1 1 d . U .
H30 H 0.715391 0.279059 0.381722 0.043 Uiso 1 1 calc R . .
C31 C 0.6537(3) 0.2983(3) 0.4609(4) 0.0384(16) Uani 1 1 d . U .
H31 H 0.677788 0.320555 0.490125 0.046 Uiso 1 1 calc R . .
C32 C 0.5967(3) 0.2891(3) 0.4838(4) 0.0393(17) Uani 1 1 d . U .
H32 H 0.581520 0.304148 0.529901 0.047 Uiso 1 1 calc R . .
C33 C 0.5615(3) 0.2572(3) 0.4378(3) 0.0354(15) Uani 1 1 d . U .
C34 C 0.5060(3) 0.2370(3) 0.4619(3) 0.0348(15) Uani 1 1 d . U .
C35 C 0.4869(3) 0.2268(3) 0.5410(4) 0.0381(16) Uani 1 1 d . U .
C36 C 0.5156(3) 0.2422(3) 0.6215(4) 0.0444(19) Uani 1 1 d . U .
H36A H 0.531497 0.274561 0.616064 0.053 Uiso 1 1 calc R . .
H36B H 0.485112 0.242944 0.662771 0.053 Uiso 1 1 calc R . .
C37 C 0.5653(4) 0.2094(3) 0.6497(5) 0.054(2) Uani 1 1 d . U .
H37A H 0.593588 0.206000 0.606709 0.081 Uiso 1 1 calc GR . .
H37B H 0.548854 0.178307 0.662395 0.081 Uiso 1 1 calc GR . .
H37C H 0.585623 0.222523 0.698162 0.081 Uiso 1 1 calc GR . .
C38 C 0.4395(3) 0.1958(3) 0.5315(4) 0.0399(18) Uani 1 1 d . U .
C39 C 0.4067(3) 0.1766(3) 0.6025(4) 0.048(2) Uani 1 1 d . U .
H39A H 0.435043 0.172095 0.649298 0.058 Uiso 1 1 calc R . .
H39B H 0.389662 0.145303 0.587922 0.058 Uiso 1 1 calc R . .
C40 C 0.3565(4) 0.2100(3) 0.6271(5) 0.052(2) Uani 1 1 d . U .
H40A H 0.329094 0.215411 0.580370 0.078 Uiso 1 1 calc GR . .
H40B H 0.373487 0.240199 0.645469 0.078 Uiso 1 1 calc GR . .
H40C H 0.334910 0.195590 0.671012 0.078 Uiso 1 1 calc GR . .
C41 C 0.4297(3) 0.1896(3) 0.4460(4) 0.0388(16) Uani 1 1 d . U .
C42 C 0.3825(3) 0.1649(3) 0.4055(4) 0.0404(17) Uani 1 1 d . U .
C43 C 0.3518(3) 0.1283(3) 0.4544(4) 0.0440(18) Uani 1 1 d . U .
C44 C 0.2967(3) 0.1362(3) 0.4855(4) 0.0461(18) Uani 1 1 d . U .
H44 H 0.276422 0.165077 0.474327 0.055 Uiso 1 1 calc R . .
C45 C 0.2711(4) 0.1022(4) 0.5327(4) 0.055(2) Uani 1 1 d . U .
H45 H 0.233510 0.108087 0.554381 0.066 Uiso 1 1 calc R . .
C46 C 0.2991(4) 0.0602(4) 0.5487(5) 0.066(2) Uani 1 1 d . U .
H46 H 0.280990 0.037495 0.581989 0.080 Uiso 1 1 calc R . .
C47 C 0.3532(5) 0.0503(4) 0.5172(6) 0.077(3) Uani 1 1 d . U .
H47 H 0.371991 0.020641 0.526528 0.092 Uiso 1 1 calc R . .
C48 C 0.3802(4) 0.0859(4) 0.4704(5) 0.061(2) Uani 1 1 d . U .
H48 H 0.418235 0.080332 0.449793 0.073 Uiso 1 1 calc R . .
C49 C 0.3616(3) 0.1725(3) 0.3259(4) 0.0406(16) Uani 1 1 d . U .
C50 C 0.3080(3) 0.1548(3) 0.2853(4) 0.0411(17) Uani 1 1 d . U .
C51 C 0.2773(3) 0.1082(3) 0.2973(4) 0.0501(19) Uani 1 1 d . U .
H51A H 0.238592 0.108165 0.266735 0.060 Uiso 1 1 calc R . .
H51B H 0.269731 0.103961 0.355422 0.060 Uiso 1 1 calc R . .
C52 C 0.3156(4) 0.0674(4) 0.2683(6) 0.079(3) Uani 1 1 d . U .
H52A H 0.327505 0.073798 0.213079 0.118 Uiso 1 1 calc GR . .
H52B H 0.292674 0.037946 0.268890 0.118 Uiso 1 1 calc GR . .
H52C H 0.350972 0.064243 0.304329 0.118 Uiso 1 1 calc GR . .
C53 C 0.2968(3) 0.1843(3) 0.2197(4) 0.0430(17) Uani 1 1 d . U .
C54 C 0.2453(3) 0.1823(4) 0.1598(4) 0.0483(19) Uani 1 1 d . U .
H54A H 0.233348 0.148880 0.151579 0.058 Uiso 1 1 calc R . .
H54B H 0.257627 0.194819 0.107238 0.058 Uiso 1 1 calc R . .
C55 C 0.1917(4) 0.2109(3) 0.1878(6) 0.055(2) Uani 1 1 d . U .
H55A H 0.159491 0.209333 0.146168 0.082 Uiso 1 1 calc GR . .
H55B H 0.203429 0.243865 0.196575 0.082 Uiso 1 1 calc GR . .
H55C H 0.178063 0.197521 0.238461 0.082 Uiso 1 1 calc GR . .
C56 C 0.3460(3) 0.2152(3) 0.2176(4) 0.044(2) Uani 1 1 d . U .

loop_
_atom_site_aniso_label
_atom_site_aniso_U_11
_atom_site_aniso_U_22
_atom_site_aniso_U_33
_atom_site_aniso_U_23
_atom_site_aniso_U_13
_atom_site_aniso_U_12
Th1 0.02555(17) 0.0563(2) 0.01260(16) 0.000 -0.00173(10) 0.000
Th2 0.02421(17) 0.0617(3) 0.01814(17) 0.000 -0.00269(12) 0.000
Cl1 0.079(2) 0.063(2) 0.0486(15) 0.000 0.0009(14) 0.000
Cl2 0.102(3) 0.081(3) 0.092(3) 0.000 0.032(2) 0.000
O1 0.055(5) 0.056(5) 0.029(4) 0.000 -0.001(3) 0.000
N1 0.033(3) 0.060(4) 0.017(2) 0.000(2) 0.000(2) 0.004(3)
N2 0.031(3) 0.049(4) 0.020(2) -0.001(2) 0.000(2) 0.001(2)
N3 0.030(2) 0.053(4) 0.013(2) 0.005(2) -0.0017(18) 0.001(2)
N4 0.025(2) 0.056(4) 0.021(2) 0.001(2) -0.0053(19) 0.006(2)
N5 0.025(3) 0.063(4) 0.022(3) 0.002(2) -0.002(2) -0.002(2)
N6 0.027(3) 0.067(4) 0.021(3) 0.000(2) -0.003(2) 0.000(3)
C1 0.037(3) 0.049(5) 0.016(3) 0.004(2) -0.005(3) 0.003(3)
C2 0.029(3) 0.062(5) 0.020(3) 0.002(3) -0.006(2) 0.002(3)
C3 0.031(3) 0.079(6) 0.026(3) -0.008(3) 0.002(3) -0.005(3)
C4 0.036(4) 0.097(8) 0.049(5) -0.015(4) 0.000(4) 0.006(4)
C5 0.028(3) 0.056(5) 0.022(3) 0.002(3) -0.007(2) 0.002(3)
C6 0.041(4) 0.070(6) 0.032(3) -0.009(3) 0.002(3) -0.014(3)
C7 0.065(5) 0.066(6) 0.050(4) 0.000(4) 0.003(4) -0.022(4)
C8 0.030(3) 0.062(5) 0.017(3) -0.001(3) -0.006(2) 0.000(3)
C9 0.031(3) 0.060(5) 0.016(3) -0.006(3) -0.005(2) 0.004(3)
C10 0.034(3) 0.058(4) 0.020(3) -0.001(3) -0.001(2) 0.003(3)
C11 0.042(4) 0.050(5) 0.026(3) -0.003(3) -0.006(3) 0.006(3)
C12 0.045(4) 0.081(6) 0.024(3) -0.010(3) -0.012(3) 0.004(4)
C13 0.062(5) 0.061(5) 0.025(3) -0.008(3) 0.000(3) -0.013(4)
C14 0.058(4) 0.048(5) 0.034(4) -0.007(3) 0.005(3) 0.001(4)
C15 0.039(4) 0.056(5) 0.026(3) 0.004(3) -0.004(3) 0.000(3)
C16 0.033(3) 0.050(4) 0.014(3) -0.001(2) -0.002(2) 0.003(3)
C17 0.039(3) 0.065(5) 0.013(3) 0.000(3) -0.001(2) 0.006(3)
C18 0.045(4) 0.057(5) 0.019(3) -0.006(3) 0.002(3) -0.001(3)
C19 0.071(5) 0.086(7) 0.018(3) 0.004(4) -0.009(3) -0.009(5)
C20 0.037(3) 0.060(5) 0.013(3) 0.001(3) 0.002(2) 0.008(3)
C21 0.045(4) 0.065(6) 0.020(3) 0.006(3) 0.002(3) 0.001(3)
C22 0.041(4) 0.086(7) 0.032(4) 0.002(4) 0.007(3) 0.006(4)
C23 0.028(3) 0.060(5) 0.017(3) 0.004(3) -0.004(2) 0.003(3)
C24 0.029(3) 0.057(5) 0.014(2) -0.002(3) -0.002(2) 0.006(3)
C25 0.033(4) 0.064(5) 0.018(3) 0.004(3) 0.002(3) 0.001(3)
C26 0.031(3) 0.062(5) 0.025(3) 0.005(3) 0.002(3) -0.004(3)
C27 0.027(3) 0.061(5) 0.027(3) -0.001(3) -0.002(2) -0.004(3)
C28 0.028(3) 0.053(5) 0.016(3) -0.004(3) -0.002(2) 0.003(3)
C29 0.030(3) 0.069(5) 0.019(3) -0.001(3) -0.003(2) 0.005(3)
C30 0.023(3) 0.055(4) 0.028(3) 0.003(3) -0.010(2) -0.003(3)
C31 0.034(3) 0.057(5) 0.023(3) -0.001(3) -0.006(3) 0.004(3)
C32 0.034(4) 0.063(5) 0.019(3) -0.001(3) -0.011(3) 0.003(3)
C33 0.024(3) 0.060(5) 0.022(3) 0.007(3) -0.004(2) 0.008(3)
C34 0.028(3) 0.056(5) 0.019(3) 0.000(3) -0.005(2) 0.003(3)
C35 0.027(3) 0.065(5) 0.022(3) -0.002(3) -0.005(2) 0.002(3)
C36 0.034(3) 0.078(6) 0.021(3) -0.002(3) -0.004(3) 0.001(4)
C37 0.038(4) 0.096(7) 0.027(4) 0.006(4) -0.008(3) 0.004(4)
C38 0.030(3) 0.068(5) 0.022(3) 0.004(3) 0.000(3) 0.006(3)
C39 0.037(4) 0.085(6) 0.022(3) 0.009(4) -0.003(3) -0.004(4)
C40 0.042(4) 0.083(7) 0.031(4) -0.007(4) 0.008(3) -0.010(4)
C41 0.029(3) 0.064(5) 0.024(3) 0.005(3) -0.001(2) -0.001(3)
C42 0.038(3) 0.062(5) 0.022(3) 0.002(3) 0.002(2) -0.005(3)
C43 0.044(4) 0.064(5) 0.024(3) 0.002(3) -0.002(3) -0.007(3)
C44 0.040(4) 0.070(6) 0.028(3) -0.001(3) 0.000(3) -0.011(3)
C45 0.047(4) 0.092(7) 0.027(3) 0.001(4) 0.001(3) -0.018(4)
C46 0.082(6) 0.073(7) 0.044(4) 0.010(4) 0.007(4) -0.017(5)
C47 0.094(7) 0.072(7) 0.066(6) 0.016(5) 0.018(5) 0.014(6)
C48 0.065(5) 0.072(6) 0.046(4) 0.006(4) 0.006(4) 0.000(5)
C49 0.029(3) 0.065(5) 0.027(3) -0.003(3) -0.004(2) 0.001(3)
C50 0.029(3) 0.070(5) 0.024(3) -0.003(3) 0.002(2) -0.010(3)
C51 0.039(4) 0.079(6) 0.032(3) -0.003(4) -0.001(3) -0.006(4)
C52 0.060(5) 0.105(8) 0.072(6) -0.031(6) 0.007(5) -0.013(6)
C53 0.031(3) 0.074(5) 0.023(3) -0.001(3) -0.002(2) -0.007(3)
C54 0.035(3) 0.081(6) 0.028(3) -0.003(4) -0.007(3) -0.004(4)
C55 0.034(4) 0.092(7) 0.038(5) -0.006(4) 0.000(3) -0.006(4)
C56 0.033(4) 0.078(6) 0.020(3) -0.004(3) -0.001(3) -0.003(3)

loop_
_atom_type_symbol
_atom_type_description
_atom_type_scat_dispersion_real
_atom_type_scat_dispersion_imag
_atom_type_scat_source
C C 0.0181 0.0091 'International Tables Vol C Tables 4.2.6.8 and 6.1.1.4'
H H 0.0000 0.0000 'International Tables Vol C Tables 4.2.6.8 and 6.1.1.4'
Cl Cl 0.3639 0.7018 'International Tables Vol C Tables 4.2.6.8 and 6.1.1.4'
N N 0.0311 0.0180 'International Tables Vol C Tables 4.2.6.8 and 6.1.1.4'
O O 0.0492 0.0322 'International Tables Vol C Tables 4.2.6.8 and 6.1.1.4'
Th Th -4.1491 12.3296 'International Tables Vol C Tables 4.2.6.8 and 6.1.1.4'

loop_
_exptl_crystal_face_index_h
_exptl_crystal_face_index_k
_exptl_crystal_face_index_l
_exptl_crystal_face_perp_dist
-1 15 -6 0.0042
-5 -11 -8 0.0723
15 1 -1 0.0138
5 3 10 0.1634
-8 14 -3 0.0162
8 -14 4 0.0408
-14 -6 3 0.0153

loop_
_geom_angle_atom_site_label_1
_geom_angle_atom_site_label_2
_geom_angle_atom_site_label_3
_geom_angle
_geom_angle_site_symmetry_1
_geom_angle_site_symmetry_3
Cl1 Th1 N3 103.10(13) . .
Cl1 Th1 N3 103.10(13) . 2_655
O1 Th1 Cl1 180.0 . .
O1 Th1 N1 95.60(14) . 2_655
O1 Th1 N1 95.60(14) . .
O1 Th1 N2 91.21(12) . .
O1 Th1 N2 91.21(12) . 2_655
O1 Th1 N3 76.90(13) . .
O1 Th1 N3 76.90(13) . 2_655
N1 Th1 Cl1 84.40(14) 2_655 .
N1 Th1 Cl1 84.40(14) . .
N1 Th1 N1 168.8(3) 2_655 .
N1 Th1 N3 122.10(14) 2_655 2_655
N1 Th1 N3 60.85(14) . 2_655
N1 Th1 N3 122.10(14) . .
N1 Th1 N3 60.85(14) 2_655 .
N2 Th1 Cl1 88.79(12) . .
N2 Th1 Cl1 88.79(12) 2_655 .
N2 Th1 N1 116.56(16) 2_655 .
N2 Th1 N1 116.56(16) . 2_655
N2 Th1 N1 63.18(16) . .
N2 Th1 N1 63.17(16) 2_655 2_655
N2 Th1 N2 177.6(3) . 2_655
N2 Th1 N3 59.77(15) 2_655 2_655
N2 Th1 N3 59.76(15) . .
N2 Th1 N3 120.87(15) . 2_655
N2 Th1 N3 120.87(15) 2_655 .
N3 Th1 N3 153.8(3) . 2_655
O1 Th2 Cl2 180.0 . .
O1 Th2 N4 77.17(13) . .
O1 Th2 N4 77.17(13) . 2_655
O1 Th2 N5 91.99(13) . 2_655
O1 Th2 N5 91.99(13) . .
O1 Th2 N6 96.90(14) . 2_655
O1 Th2 N6 96.90(14) . .
N4 Th2 Cl2 102.83(13) . .
N4 Th2 Cl2 102.83(13) 2_655 .
N4 Th2 N4 154.3(3) . 2_655
N5 Th2 Cl2 88.01(13) . .
N5 Th2 Cl2 88.01(13) 2_655 .
N5 Th2 N4 121.35(16) . 2_655
N5 Th2 N4 59.68(16) 2_655 2_655
N5 Th2 N4 59.67(16) . .
N5 Th2 N4 121.35(16) 2_655 .
N5 Th2 N5 176.0(3) . 2_655
N6 Th2 Cl2 83.10(14) 2_655 .
N6 Th2 Cl2 83.10(14) . .
N6 Th2 N4 61.10(16) . 2_655
N6 Th2 N4 122.45(16) . .
N6 Th2 N4 122.45(16) 2_655 2_655
N6 Th2 N4 61.10(16) 2_655 .
N6 Th2 N5 115.98(17) . 2_655
N6 Th2 N5 63.48(17) 2_655 2_655
N6 Th2 N5 63.49(17) . .
N6 Th2 N5 115.98(17) 2_655 .
N6 Th2 N6 166.2(3) . 2_655
Th2 O1 Th1 180.0 . .
C1 N1 Th1 119.1(4) . .
C1 N1 C8 105.2(5) . .
C8 N1 Th1 127.8(4) . .
C16 N2 Th1 133.4(4) . .
C23 N2 Th1 120.3(4) . .
C23 N2 C16 105.5(5) . .
C24 N3 Th1 118.3(4) . .
C24 N3 C28 117.4(5) . .
C28 N3 Th1 120.0(3) . .
C29 N4 Th2 119.2(4) . .
C29 N4 C33 119.7(6) . .
C33 N4 Th2 118.0(4) . .
C34 N5 Th2 120.1(4) . .
C34 N5 C41 105.8(5) . .
C41 N5 Th2 133.7(4) . .
C49 N6 Th2 127.0(4) . .
C56 N6 Th2 119.2(5) . .
C56 N6 C49 105.6(6) . .
N1 C1 C2 113.1(6) . .
N1 C1 C28 118.2(6) . 2_655
C2 C1 C28 128.1(6) . 2_655
C1 C2 C3 127.2(6) . .
C5 C2 C1 106.1(6) . .
C5 C2 C3 126.2(6) . .
C2 C3 C4 113.2(7) . .
C2 C5 C6 123.2(6) . .
C2 C5 C8 106.0(6) . .
C8 C5 C6 130.2(6) . .
C7 C6 C5 111.4(6) . .
N1 C8 C5 109.1(5) . .
C9 C8 N1 121.8(6) . .
C9 C8 C5 128.3(6) . .
C8 C9 C10 119.3(6) . .
C8 C9 C16 125.3(6) . .
C16 C9 C10 115.3(5) . .
C11 C10 C9 120.5(7) . .
C15 C10 C9 119.1(6) . .
C15 C10 C11 120.3(7) . .
C12 C11 C10 118.4(7) . .
C13 C12 C11 121.6(7) . .
C12 C13 C14 119.7(7) . .
C15 C14 C13 119.8(8) . .
C10 C15 C14 120.2(6) . .
N2 C16 C9 122.7(5) . .
N2 C16 C17 109.3(6) . .
C9 C16 C17 127.5(6) . .
C16 C17 C18 131.4(7) . .
C20 C17 C16 107.1(5) . .
C20 C17 C18 121.5(6) . .
C17 C18 C19 113.3(6) . .
C17 C20 C21 127.3(6) . .
C17 C20 C23 105.6(6) . .
C23 C20 C21 127.0(6) . .
C20 C21 C22 113.0(6) . .
N2 C23 C20 112.4(6) . .
N2 C23 C24 118.5(5) . .
C20 C23 C24 127.0(6) . .
N3 C24 C23 111.9(6) . .
N3 C24 C25 121.8(6) . .
C25 C24 C23 126.0(5) . .
C26 C25 C24 118.9(6) . .
C27 C26 C25 119.5(7) . .
C28 C27 C26 118.7(6) . .
N3 C28 C1 110.8(6) . 2_655
N3 C28 C27 123.1(6) . .
C27 C28 C1 125.8(6) . 2_655
N4 C29 C30 120.9(6) . .
N4 C29 C56 112.3(6) . 2_655
C30 C29 C56 126.7(6) . 2_655
C31 C30 C29 119.5(6) . .
C30 C31 C32 119.4(7) . .
C31 C32 C33 119.0(7) . .
N4 C33 C32 120.7(6) . .
N4 C33 C34 113.6(6) . .
C32 C33 C34 125.5(6) . .
N5 C34 C33 117.9(5) . .
N5 C34 C35 111.3(6) . .
C35 C34 C33 129.2(6) . .
C34 C35 C36 127.8(7) . .
C38 C35 C34 106.6(6) . .
C38 C35 C36 125.3(6) . .
C37 C36 C35 112.2(7) . .
C35 C38 C39 122.7(6) . .
C35 C38 C41 106.0(6) . .
C41 C38 C39 131.2(7) . .
C38 C39 C40 111.8(7) . .
N5 C41 C38 110.2(6) . .
N5 C41 C42 122.1(6) . .
C42 C41 C38 127.5(6) . .
C41 C42 C43 116.1(6) . .
C49 C42 C41 125.8(7) . .
C49 C42 C43 118.1(6) . .
C44 C43 C42 122.0(7) . .
C48 C43 C42 118.9(7) . .
C48 C43 C44 119.1(8) . .
C45 C44 C43 120.1(8) . .
C46 C45 C44 121.0(8) . .
C45 C46 C47 120.9(9) . .
C46 C47 C48 118.0(10) . .
C43 C48 C47 120.9(9) . .
N6 C49 C42 121.5(6) . .
N6 C49 C50 108.9(6) . .
C42 C49 C50 128.7(7) . .
C49 C50 C51 128.4(7) . .
C53 C50 C49 106.0(6) . .
C53 C50 C51 124.2(6) . .
C50 C51 C52 110.5(7) . .
C50 C53 C54 127.3(7) . .
C50 C53 C56 106.0(6) . .
C56 C53 C54 126.6(7) . .
C53 C54 C55 112.2(6) . .
N6 C56 C29 118.6(7) . 2_655
N6 C56 C53 112.5(7) . .
C53 C56 C29 127.1(6) . 2_655

loop_
_geom_bond_atom_site_label_1
_geom_bond_atom_site_label_2
_geom_bond_distance
_geom_bond_site_symmetry_2
Th1 Cl1 2.676(3) .
Th1 O1 2.215(8) .
Th1 N1 2.659(5) .
Th1 N1 2.658(5) 2_655
Th1 N2 2.636(5) .
Th1 N2 2.636(5) 2_655
Th1 N3 2.678(5) .
Th1 N3 2.678(5) 2_655
Th2 Cl2 2.704(4) .
Th2 O1 2.073(8) .
Th2 N4 2.681(5) .
Th2 N4 2.681(5) 2_655
Th2 N5 2.661(6) .
Th2 N5 2.661(6) 2_655
Th2 N6 2.639(6) 2_655
Th2 N6 2.639(6) .
N1 C1 1.348(9) .
N1 C8 1.405(9) .
N2 C16 1.402(8) .
N2 C23 1.352(8) .
N3 C24 1.356(7) .
N3 C28 1.358(7) .
N4 C29 1.340(8) .
N4 C33 1.354(8) .
N5 C34 1.358(8) .
N5 C41 1.387(9) .
N6 C49 1.391(9) .
N6 C56 1.342(10) .
C1 C2 1.414(10) .
C1 C28 1.463(9) 2_655
C2 C3 1.506(9) .
C2 C5 1.388(9) .
C3 C4 1.509(12) .
C5 C6 1.492(10) .
C5 C8 1.456(9) .
C6 C7 1.488(12) .
C8 C9 1.388(9) .
C9 C10 1.510(9) .
C9 C16 1.419(9) .
C10 C11 1.403(9) .
C10 C15 1.372(11) .
C11 C12 1.397(10) .
C12 C13 1.357(12) .
C13 C14 1.397(11) .
C14 C15 1.390(10) .
C16 C17 1.452(8) .
C17 C18 1.502(8) .
C17 C20 1.377(10) .
C18 C19 1.528(11) .
C20 C21 1.502(9) .
C20 C23 1.440(8) .
C21 C22 1.525(10) .
C23 C24 1.463(9) .
C24 C25 1.393(10) .
C25 C26 1.381(10) .
C26 C27 1.380(10) .
C27 C28 1.374(10) .
C29 C30 1.403(10) .
C29 C56 1.451(10) 2_655
C30 C31 1.374(10) .
C31 C32 1.381(10) .
C32 C33 1.404(10) .
C33 C34 1.450(9) .
C34 C35 1.424(9) .
C35 C36 1.518(9) .
C35 C38 1.385(11) .
C36 C37 1.514(11) .
C38 C39 1.517(9) .
C38 C41 1.433(9) .
C39 C40 1.544(11) .
C41 C42 1.417(10) .
C42 C43 1.500(10) .
C42 C49 1.395(9) .
C43 C44 1.386(10) .
C43 C48 1.380(12) .
C44 C45 1.381(11) .
C45 C46 1.366(13) .
C46 C47 1.376(14) .
C47 C48 1.422(13) .
C49 C50 1.448(9) .
C50 C51 1.506(11) .
C50 C53 1.384(10) .
C51 C52 1.533(13) .
C53 C54 1.494(9) .
C53 C56 1.414(11) .
C54 C55 1.544(12) .

loop_
_smtbx_masks_void_nr
_smtbx_masks_void_average_x
_smtbx_masks_void_average_y
_smtbx_masks_void_average_z
_smtbx_masks_void_volume
_smtbx_masks_void_count_electrons
_smtbx_masks_void_content
1 0.000 0.500 -0.559 989.2 195.5 THF
2 0.500 0.000 -0.574 989.2 195.5 THF

loop_
_exptl_oxdiff_crystal_face_indexfrac_h
_exptl_oxdiff_crystal_face_indexfrac_k
_exptl_oxdiff_crystal_face_indexfrac_l
_exptl_oxdiff_crystal_face_x
_exptl_oxdiff_crystal_face_y
_exptl_oxdiff_crystal_face_z
-1.2811 15.0859 -5.9637 0.8955 0.0316 0.4415
-5.0239 -11.1238 -7.9725 -0.4913 -0.0109 0.9027
14.9389 1.3040 -1.1216 0.1198 0.9703 -0.3067
5.1515 3.0725 9.9582 0.0298 -0.0034 -1.0200
-8.1973 13.9306 -2.9092 0.7730 -0.4945 0.3680
8.2168 -13.9348 3.9087 -0.7880 0.4644 -0.4550
-13.8466 -6.3196 3.1040 -0.4161 -0.9388 0.1424
